data_7707857
loop_
_publ_author_name
'Mahoro, Gilbert Umuhire'
'Fresta, Elisa'
'Elie, Margaux'
'di Nasso, Davide'
'Zhang, Qi'
'Lohier, Jean-Fran\,cois'
'Renaud, Jean-Luc'
'Linares, Mathieu'
'Wannemacher, Reinhold'
'Cabanillas-Gonzalez, Juan'
'Costa, Rub\'en D'
'Gaillard, Sylvain'

_publ_section_title
;
 Towards rainbow photo/electro-luminescence in copper(i) complexes with
 the versatile bridged bis-pyridyl ancillary ligand.
;
_journal_issue 32
_journal_name_full 'Dalton transactions (Cambridge, England : 2003)'
_journal_page_first 11049
_journal_page_last 11060
_journal_paper_doi 10.1039/d1dt01689j
_journal_volume 50
_journal_year 2021
_chemical_formula_moiety 'C53 H44 Cu N2 O P3, 2(F6 P)'
_chemical_formula_sum 'C53 H44 Cu F12 N2 O P5'
_chemical_formula_weight 1171.29
_chemical_name_systematic
;
Copper(I) [2-(2-diphenylphosphanylphenoxy)phenyl]-diphenylphosphane,
methyl(phenyl)di(pyridin-2-yl)phosphonium]
hexafluorophosphate
;
_space_group_crystal_system triclinic
_space_group_IT_number 2
_space_group_name_Hall '-P 1'
_space_group_name_H-M_alt 'P -1'
_atom_sites_solution_hydrogens geom
_audit_creation_date 2018-12-05
_audit_creation_method
;
Olex2 1.2
(compiled 2018.05.29 svn.r3508 for OlexSys, GUI svn.r5506)
;
_audit_update_record
;
2021-05-21 deposited with the CCDC.	2021-07-14 downloaded from the CCDC.
;
_cell_angle_alpha 73.615(4)
_cell_angle_beta 87.899(4)
_cell_angle_gamma 63.330(3)
_cell_formula_units_Z 2
_cell_length_a 12.1423(11)
_cell_length_b 12.7994(11)
_cell_length_c 21.433(2)
_cell_measurement_reflns_used 9823
_cell_measurement_temperature 150(2)
_cell_measurement_theta_max 30.62
_cell_measurement_theta_min 2.22
_cell_volume 2839.9(5)
_computing_cell_refinement 'Bruker SAINT'
_computing_data_collection 'Bruker APEX2'
_computing_data_reduction 'Bruker SAINT'
_computing_molecular_graphics 'Olex2 (Dolomanov et al., 2009)'
_computing_publication_material 'Olex2 (Dolomanov et al., 2009)'
_computing_structure_refinement 'XL (Sheldrick, 2008)'
_computing_structure_solution 'SHELXT 2014/5 (Sheldrick, 2014)'
_diffrn_ambient_temperature 150.0
_diffrn_measured_fraction_theta_full 0.998
_diffrn_measured_fraction_theta_max 0.988
_diffrn_measurement_device_type 'Bruker APEX-II CCD'
_diffrn_measurement_method '\f and \w scans'
_diffrn_radiation_type MoK\a
_diffrn_radiation_wavelength 0.71073
_diffrn_reflns_av_R_equivalents 0.1241
_diffrn_reflns_av_unetI/netI 0.0796
_diffrn_reflns_Laue_measured_fraction_full 0.998
_diffrn_reflns_Laue_measured_fraction_max 0.988
_diffrn_reflns_limit_h_max 15
_diffrn_reflns_limit_h_min -15
_diffrn_reflns_limit_k_max 15
_diffrn_reflns_limit_k_min -15
_diffrn_reflns_limit_l_max 26
_diffrn_reflns_limit_l_min -26
_diffrn_reflns_number 67331
_diffrn_reflns_point_group_measured_fraction_full 0.998
_diffrn_reflns_point_group_measured_fraction_max 0.988
_diffrn_reflns_theta_full 25.242
_diffrn_reflns_theta_max 26.372
_diffrn_reflns_theta_min 2.225
_exptl_absorpt_coefficient_mu 0.603
_exptl_absorpt_correction_type multi-scan
_exptl_absorpt_process_details 'Sadabs 2015/1'
_exptl_crystal_colour orange
_exptl_crystal_density_diffrn 1.370
_exptl_crystal_description stick
_exptl_crystal_F_000 1192
_exptl_crystal_size_max 0.17
_exptl_crystal_size_mid 0.07
_exptl_crystal_size_min 0.02
_exptl_transmission_factor_max 0.7461
_exptl_transmission_factor_min 0.4582
_refine_diff_density_max 1.139
_refine_diff_density_min -0.786
_refine_diff_density_rms 0.106
_refine_ls_extinction_method none
_refine_ls_goodness_of_fit_ref 1.096
_refine_ls_hydrogen_treatment constr
_refine_ls_matrix_type full
_refine_ls_number_parameters 668
_refine_ls_number_reflns 11476
_refine_ls_number_restraints 0
_refine_ls_restrained_S_all 1.096
_refine_ls_R_factor_all 0.1261
_refine_ls_R_factor_gt 0.0958
_refine_ls_shift/su_max 0.001
_refine_ls_shift/su_mean 0.000
_refine_ls_structure_factor_coef Fsqd
_refine_ls_weighting_details 'w=1/[\s^2^(Fo^2^)+(0.0202P)^2^+21.4173P] where P=(Fo^2^+2Fc^2^)/3'
_refine_ls_weighting_scheme calc
_refine_ls_wR_factor_gt 0.1905
_refine_ls_wR_factor_ref 0.2041
_reflns_Friedel_coverage 0.000
_reflns_number_gt 8354
_reflns_number_total 11476
_reflns_threshold_expression 'I > 2\s(I)'
_cod_data_source_file d1dt01689j2.cif
_cod_data_source_block mahoro14_0m_a_sq
_cod_depositor_comments 'Adding full bibliography for 7707855--7707861.cif.'
_cod_database_code 7707857
_shelx_shelxl_version_number 2017/1
_shelx_space_group_comment
;
The symmetry employed for this shelxl refinement is uniquely defined
by the following loop, which should always be used as a source of
symmetry information in preference to the above space-group names.
They are only intended as comments.
;
_olex2_refinement_description
;
1. Fixed Uiso
 At 1.2 times of:
  All C(H) groups
 At 1.5 times of:
  All C(H,H,H) groups
2.a Aromatic/amide H refined with riding coordinates:
 C23(H23), C31(H31), C47(H47), C22(H22), C35(H35), C34(H34), C10(H10),
 C25(H25), C32(H32), C20(H20), C46(H46), C33(H33), C21(H21), C41(H41), C9(H9),
 C45(H45), C12(H12), C29(H29), C43(H43), C39(H39), C5(H5), C49(H49), C15(H15),
 C40(H40), C16(H16), C28(H28), C38(H38), C27(H27), C13(H13), C26(H26), C7(H7),
 C44(H44), C14(H14), C2(H2), C50(H50), C8(H8), C4(H4), C53(H53), C51(H51),
 C3(H3), C52(H52)
2.b Idealised Me refined as rotating group:
 C17(H17A,H17B,H17C)
;
_olex2_submission_special_instructions 'No special instructions were received'

loop_
_space_group_symop_operation_xyz
'x, y, z'
'-x, -y, -z'

loop_
_atom_site_label
_atom_site_type_symbol
_atom_site_fract_x
_atom_site_fract_y
_atom_site_fract_z
_atom_site_U_iso_or_equiv
_atom_site_adp_type
_atom_site_occupancy
_atom_site_site_symmetry_order
_atom_site_calc_flag
_atom_site_refinement_flags_posn
_atom_site_refinement_flags_adp
_atom_site_refinement_flags_occupancy
_atom_site_disorder_assembly
_atom_site_disorder_group
Cu1 Cu 0.22508(6) 0.52562(6) 0.76705(4) 0.02614(19) Uani 1 1 d . . . . .
P2 P 0.14634(13) 0.49993(13) 0.86502(8) 0.0241(3) Uani 1 1 d . . . . .
P3 P 0.27176(14) 0.68706(14) 0.74750(8) 0.0267(3) Uani 1 1 d . . . . .
P1 P 0.21222(15) 0.34121(15) 0.67902(8) 0.0317(4) Uani 1 1 d . . . . .
P5 P 0.72803(15) 0.16593(15) 0.87763(9) 0.0348(4) Uani 1 1 d . . . . .
P4 P 0.1891(2) 0.60497(19) 0.47289(10) 0.0531(6) Uani 1 1 d . . . . .
O1 O 0.0368(4) 0.7624(3) 0.8075(2) 0.0298(9) Uani 1 1 d . . . . .
F10 F 0.7536(4) 0.2102(4) 0.8032(2) 0.0545(11) Uani 1 1 d . . . . .
F12 F 0.5936(4) 0.1901(4) 0.8538(2) 0.0591(12) Uani 1 1 d . . . . .
F7 F 0.7825(5) 0.0306(4) 0.8721(2) 0.0624(13) Uani 1 1 d . . . . .
F8 F 0.7063(4) 0.1176(5) 0.9515(2) 0.0615(12) Uani 1 1 d . . . . .
F2 F 0.1948(5) 0.5805(5) 0.5494(2) 0.0652(13) Uani 1 1 d . . . . .
F11 F 0.8628(4) 0.1408(5) 0.9008(2) 0.0660(14) Uani 1 1 d . . . . .
F1 F 0.1979(5) 0.4734(4) 0.4816(2) 0.0735(15) Uani 1 1 d . . . . .
N1 N 0.0823(5) 0.5608(4) 0.6994(3) 0.0318(12) Uani 1 1 d . . . . .
N2 N 0.3707(4) 0.4012(4) 0.7272(2) 0.0286(11) Uani 1 1 d . . . . .
F9 F 0.6721(5) 0.3008(4) 0.8805(3) 0.0853(18) Uani 1 1 d . . . . .
F6 F 0.3381(5) 0.5439(6) 0.4785(3) 0.0882(17) Uani 1 1 d . . . . .
F3 F 0.1869(6) 0.7331(5) 0.4620(3) 0.093(2) Uani 1 1 d . . . . .
C36 C 0.1410(5) 0.8414(5) 0.7256(3) 0.0257(12) Uani 1 1 d . . . . .
F5 F 0.0436(5) 0.6639(5) 0.4656(3) 0.0896(18) Uani 1 1 d . . . . .
C18 C 0.1339(5) 0.6086(5) 0.9074(3) 0.0258(12) Uani 1 1 d . . . . .
C42 C 0.3549(5) 0.6825(5) 0.8177(3) 0.0244(12) Uani 1 1 d . . . . .
C23 C 0.1756(5) 0.5770(5) 0.9724(3) 0.0267(12) Uani 1 1 d . . . . .
H23 H 0.209732 0.493549 0.998005 0.032 Uiso 1 1 calc R . . . .
C24 C -0.0114(5) 0.5232(5) 0.8539(3) 0.0285(13) Uani 1 1 d . . . . .
C31 C 0.1571(5) 0.3058(5) 0.9718(3) 0.0307(13) Uani 1 1 d . . . . .
H31 H 0.069150 0.348328 0.967834 0.037 Uiso 1 1 calc R . . . .
C19 C 0.0830(5) 0.7329(5) 0.8716(3) 0.0255(12) Uani 1 1 d . . . . .
C30 C 0.2228(5) 0.3545(5) 0.9290(3) 0.0241(12) Uani 1 1 d . . . . .
F4 F 0.1842(7) 0.6275(6) 0.3960(2) 0.096(2) Uani 1 1 d . . . . .
C47 C 0.4295(5) 0.5682(5) 0.8609(3) 0.0283(13) Uani 1 1 d . . . . .
H47 H 0.433513 0.496755 0.853621 0.034 Uiso 1 1 calc R . . . .
C22 C 0.1691(6) 0.6630(6) 1.0013(3) 0.0311(13) Uani 1 1 d . . . . .
H22 H 0.199378 0.638633 1.045942 0.037 Uiso 1 1 calc R . . . .
C35 C 0.3505(5) 0.2908(5) 0.9355(3) 0.0273(13) Uani 1 1 d . . . . .
H35 H 0.396003 0.322594 0.905988 0.033 Uiso 1 1 calc R . . . .
C37 C 0.0389(6) 0.8620(5) 0.7603(3) 0.0292(13) Uani 1 1 d . . . . .
C34 C 0.4131(6) 0.1813(5) 0.9845(3) 0.0336(14) Uani 1 1 d . . . . .
H34 H 0.501037 0.138835 0.989078 0.040 Uiso 1 1 calc R . . . .
C10 C 0.4794(5) 0.4041(5) 0.7293(3) 0.0336(14) Uani 1 1 d . . . . .
H10 H 0.497055 0.432070 0.762441 0.040 Uiso 1 1 calc R . . . .
C6 C 0.3531(6) 0.3551(5) 0.6806(3) 0.0318(13) Uani 1 1 d . . . . .
C25 C -0.1146(6) 0.6204(6) 0.8655(3) 0.0366(15) Uani 1 1 d . . . . .
H25 H -0.104676 0.677186 0.882273 0.044 Uiso 1 1 calc R . . . .
C32 C 0.2194(6) 0.1959(5) 1.0200(3) 0.0347(14) Uani 1 1 d . . . . .
H32 H 0.173941 0.162739 1.048731 0.042 Uiso 1 1 calc R . . . .
C20 C 0.0743(5) 0.8207(5) 0.8998(3) 0.0302(13) Uani 1 1 d . . . . .
H20 H 0.038488 0.904610 0.874841 0.036 Uiso 1 1 calc R . . . .
C46 C 0.4982(6) 0.5580(6) 0.9146(3) 0.0343(14) Uani 1 1 d . . . . .
H46 H 0.550682 0.479228 0.943318 0.041 Uiso 1 1 calc R . . . .
C33 C 0.3462(6) 0.1339(5) 1.0268(3) 0.0332(14) Uani 1 1 d . . . . .
H33 H 0.388343 0.058634 1.060445 0.040 Uiso 1 1 calc R . . . .
C21 C 0.1182(6) 0.7849(6) 0.9648(3) 0.0354(14) Uani 1 1 d . . . . .
H21 H 0.113400 0.844501 0.984503 0.043 Uiso 1 1 calc R . . . .
C11 C 0.2047(6) 0.2393(6) 0.7539(3) 0.0342(14) Uani 1 1 d . . . . .
C41 C 0.1382(6) 0.9379(6) 0.6745(3) 0.0371(15) Uani 1 1 d . . . . .
H41 H 0.207498 0.926130 0.650091 0.045 Uiso 1 1 calc R . . . .
C1 C 0.0791(6) 0.4882(6) 0.6654(3) 0.0360(15) Uani 1 1 d . . . . .
C9 C 0.5667(6) 0.3695(6) 0.6872(4) 0.0423(16) Uani 1 1 d . . . . .
H9 H 0.641753 0.374492 0.691080 0.051 Uiso 1 1 calc R . . . .
C45 C 0.4911(6) 0.6598(6) 0.9268(3) 0.0385(15) Uani 1 1 d . . . . .
H45 H 0.537594 0.652051 0.963966 0.046 Uiso 1 1 calc R . . . .
C12 C 0.2896(7) 0.1913(6) 0.8078(3) 0.0385(15) Uani 1 1 d . . . . .
H12 H 0.357911 0.209049 0.806200 0.046 Uiso 1 1 calc R . . . .
C29 C -0.0301(6) 0.4422(7) 0.8298(3) 0.0398(16) Uani 1 1 d . . . . .
H29 H 0.039602 0.374493 0.822357 0.048 Uiso 1 1 calc R . . . .
C43 C 0.3498(6) 0.7847(6) 0.8299(3) 0.0385(15) Uani 1 1 d . . . . .
H43 H 0.300288 0.863644 0.800573 0.046 Uiso 1 1 calc R . . . .
C48 C 0.3684(6) 0.6989(5) 0.6821(3) 0.0332(14) Uani 1 1 d . . . . .
C39 C -0.0657(7) 1.0705(6) 0.6951(3) 0.0421(17) Uani 1 1 d . . . . .
H39 H -0.135842 1.148831 0.685067 0.051 Uiso 1 1 calc R . . . .
C5 C -0.0187(6) 0.6643(6) 0.6928(4) 0.0485(19) Uani 1 1 d . . . . .
H5 H -0.018646 0.716027 0.717032 0.058 Uiso 1 1 calc R . . . .
C49 C 0.3446(7) 0.6796(6) 0.6252(3) 0.0413(16) Uani 1 1 d . . . . .
H49 H 0.276111 0.664448 0.620474 0.050 Uiso 1 1 calc R . . . .
C15 C 0.0917(8) 0.1364(6) 0.8137(4) 0.0466(18) Uani 1 1 d . . . . .
H15 H 0.024491 0.117016 0.815827 0.056 Uiso 1 1 calc R . . . .
C40 C 0.0342(7) 1.0517(6) 0.6591(3) 0.0422(17) Uani 1 1 d . . . . .
H40 H 0.031998 1.116977 0.623441 0.051 Uiso 1 1 calc R . . . .
C16 C 0.1045(7) 0.2129(6) 0.7551(4) 0.0439(17) Uani 1 1 d . . . . .
H16 H 0.046657 0.245587 0.717615 0.053 Uiso 1 1 calc R . . . .
C28 C -0.1468(7) 0.4573(7) 0.8164(3) 0.0451(18) Uani 1 1 d . . . . .
H28 H -0.157271 0.400440 0.799913 0.054 Uiso 1 1 calc R . . . .
C38 C -0.0629(6) 0.9746(6) 0.7459(3) 0.0385(15) Uani 1 1 d . . . . .
H38 H -0.131576 0.986569 0.770761 0.046 Uiso 1 1 calc R . . . .
C27 C -0.2488(6) 0.5550(7) 0.8270(4) 0.0488(19) Uani 1 1 d . . . . .
H27 H -0.329984 0.567189 0.816732 0.059 Uiso 1 1 calc R . . . .
C13 C 0.2737(7) 0.1165(6) 0.8648(4) 0.0451(18) Uani 1 1 d . . . . .
H13 H 0.331293 0.083150 0.902494 0.054 Uiso 1 1 calc R . . . .
C26 C -0.2321(6) 0.6340(6) 0.8524(4) 0.049(2) Uani 1 1 d . . . . .
H26 H -0.302329 0.699513 0.861267 0.059 Uiso 1 1 calc R . . . .
C7 C 0.4359(7) 0.3184(7) 0.6367(4) 0.0480(18) Uani 1 1 d . . . . .
H7 H 0.419030 0.287291 0.604831 0.058 Uiso 1 1 calc R . . . .
C44 C 0.4169(7) 0.7730(7) 0.8851(4) 0.0492(19) Uani 1 1 d . . . . .
H44 H 0.410859 0.844057 0.893703 0.059 Uiso 1 1 calc R . . . .
C17 C 0.2067(7) 0.2810(7) 0.6145(3) 0.0455(17) Uani 1 1 d . . . . .
H17A H 0.205032 0.338062 0.572551 0.068 Uiso 1 1 calc GR . . . .
H17B H 0.131817 0.269959 0.614786 0.068 Uiso 1 1 calc GR . . . .
H17C H 0.280038 0.201882 0.620678 0.068 Uiso 1 1 calc GR . . . .
C14 C 0.1750(8) 0.0903(7) 0.8670(4) 0.051(2) Uani 1 1 d . . . . .
H14 H 0.165048 0.039282 0.906287 0.062 Uiso 1 1 calc R . . . .
C2 C -0.0214(7) 0.5210(8) 0.6233(5) 0.065(3) Uani 1 1 d . . . . .
H2 H -0.019433 0.468044 0.599419 0.077 Uiso 1 1 calc R . . . .
C50 C 0.4179(8) 0.6818(8) 0.5753(4) 0.057(2) Uani 1 1 d . . . . .
H50 H 0.399913 0.668229 0.536392 0.068 Uiso 1 1 calc R . . . .
C8 C 0.5445(7) 0.3276(8) 0.6396(4) 0.054(2) Uani 1 1 d . . . . .
H8 H 0.602767 0.305142 0.608992 0.065 Uiso 1 1 calc R . . . .
C4 C -0.1246(8) 0.7027(8) 0.6531(6) 0.083(4) Uani 1 1 d . . . . .
H4 H -0.196155 0.777075 0.651291 0.100 Uiso 1 1 calc R . . . .
C53 C 0.4682(9) 0.7207(11) 0.6873(5) 0.081(3) Uani 1 1 d . . . . .
H53 H 0.486121 0.735632 0.725715 0.097 Uiso 1 1 calc R . . . .
C51 C 0.5154(10) 0.7033(12) 0.5812(5) 0.092(4) Uani 1 1 d . . . . .
H51 H 0.565254 0.706032 0.546104 0.110 Uiso 1 1 calc R . . . .
C3 C -0.1241(10) 0.6304(10) 0.6160(7) 0.115(5) Uani 1 1 d . . . . .
H3 H -0.193586 0.656011 0.586081 0.138 Uiso 1 1 calc R . . . .
C52 C 0.5427(12) 0.7211(17) 0.6368(6) 0.145(7) Uani 1 1 d . . . . .
H52 H 0.612941 0.733798 0.641276 0.174 Uiso 1 1 calc R . . . .

loop_
_atom_site_aniso_label
_atom_site_aniso_U_11
_atom_site_aniso_U_22
_atom_site_aniso_U_33
_atom_site_aniso_U_23
_atom_site_aniso_U_13
_atom_site_aniso_U_12
Cu1 0.0231(4) 0.0241(4) 0.0343(4) -0.0089(3) -0.0002(3) -0.0130(3)
P2 0.0222(7) 0.0175(7) 0.0343(8) -0.0078(6) 0.0017(6) -0.0104(6)
P3 0.0226(7) 0.0244(7) 0.0357(9) -0.0086(6) -0.0020(6) -0.0126(6)
P1 0.0363(9) 0.0310(8) 0.0347(9) -0.0125(7) 0.0020(7) -0.0196(7)
P5 0.0278(8) 0.0275(8) 0.0475(10) -0.0110(7) 0.0052(7) -0.0114(7)
P4 0.0767(15) 0.0447(11) 0.0442(11) -0.0022(9) -0.0175(10) -0.0377(11)
O1 0.034(2) 0.0184(19) 0.037(2) -0.0053(17) -0.0023(18) -0.0132(17)
F10 0.051(3) 0.049(2) 0.048(3) 0.004(2) 0.003(2) -0.020(2)
F12 0.037(2) 0.073(3) 0.070(3) -0.017(2) 0.003(2) -0.029(2)
F7 0.078(3) 0.031(2) 0.067(3) -0.013(2) 0.018(3) -0.017(2)
F8 0.051(3) 0.091(4) 0.049(3) -0.022(2) 0.017(2) -0.038(3)
F2 0.081(3) 0.084(3) 0.046(3) -0.017(2) -0.007(2) -0.052(3)
F11 0.035(2) 0.104(4) 0.060(3) -0.017(3) 0.003(2) -0.036(3)
F1 0.114(4) 0.050(3) 0.064(3) -0.004(2) -0.022(3) -0.050(3)
N1 0.032(3) 0.027(3) 0.039(3) -0.008(2) -0.004(2) -0.016(2)
N2 0.026(2) 0.023(2) 0.038(3) -0.007(2) -0.004(2) -0.013(2)
F9 0.083(4) 0.046(3) 0.138(5) -0.052(3) 0.028(4) -0.026(3)
F6 0.079(4) 0.109(5) 0.096(4) -0.035(4) 0.007(3) -0.057(4)
F3 0.139(5) 0.065(3) 0.087(4) 0.001(3) -0.037(4) -0.067(4)
C36 0.024(3) 0.019(3) 0.034(3) -0.006(2) -0.005(2) -0.010(2)
F5 0.065(3) 0.094(4) 0.104(5) -0.032(4) -0.026(3) -0.028(3)
C18 0.023(3) 0.020(3) 0.037(3) -0.009(2) 0.005(2) -0.012(2)
C42 0.022(3) 0.022(3) 0.033(3) -0.008(2) 0.001(2) -0.014(2)
C23 0.026(3) 0.020(3) 0.036(3) -0.007(2) 0.005(2) -0.013(2)
C24 0.027(3) 0.027(3) 0.029(3) -0.005(2) 0.003(2) -0.013(2)
C31 0.020(3) 0.024(3) 0.046(4) -0.009(3) 0.006(3) -0.009(2)
C19 0.023(3) 0.021(3) 0.029(3) -0.006(2) 0.002(2) -0.007(2)
C30 0.026(3) 0.016(3) 0.029(3) -0.005(2) 0.001(2) -0.008(2)
F4 0.178(7) 0.101(4) 0.041(3) -0.005(3) -0.009(3) -0.098(5)
C47 0.027(3) 0.029(3) 0.036(3) -0.009(3) 0.000(3) -0.019(3)
C22 0.031(3) 0.037(3) 0.031(3) -0.012(3) 0.002(3) -0.019(3)
C35 0.029(3) 0.019(3) 0.036(3) -0.008(2) 0.003(3) -0.013(2)
C37 0.038(3) 0.021(3) 0.031(3) -0.004(2) -0.005(3) -0.017(3)
C34 0.030(3) 0.022(3) 0.047(4) -0.012(3) -0.003(3) -0.008(3)
C10 0.025(3) 0.028(3) 0.046(4) -0.010(3) 0.004(3) -0.011(3)
C6 0.034(3) 0.027(3) 0.031(3) -0.007(3) -0.001(3) -0.012(3)
C25 0.027(3) 0.031(3) 0.049(4) -0.011(3) 0.007(3) -0.012(3)
C32 0.041(4) 0.024(3) 0.041(4) -0.007(3) 0.010(3) -0.018(3)
C20 0.029(3) 0.022(3) 0.041(4) -0.009(3) 0.005(3) -0.013(2)
C46 0.029(3) 0.034(3) 0.037(4) -0.006(3) -0.004(3) -0.014(3)
C33 0.035(3) 0.021(3) 0.039(4) -0.007(3) -0.001(3) -0.010(3)
C21 0.041(4) 0.031(3) 0.042(4) -0.015(3) 0.007(3) -0.020(3)
C11 0.043(4) 0.030(3) 0.040(4) -0.014(3) 0.006(3) -0.023(3)
C41 0.041(4) 0.031(3) 0.042(4) -0.007(3) -0.001(3) -0.021(3)
C1 0.038(4) 0.037(4) 0.043(4) -0.014(3) 0.000(3) -0.024(3)
C9 0.027(3) 0.050(4) 0.047(4) -0.013(3) 0.006(3) -0.016(3)
C45 0.027(3) 0.048(4) 0.044(4) -0.021(3) -0.004(3) -0.016(3)
C12 0.050(4) 0.031(3) 0.041(4) -0.011(3) 0.004(3) -0.024(3)
C29 0.035(4) 0.049(4) 0.052(4) -0.026(3) 0.008(3) -0.027(3)
C43 0.033(3) 0.032(3) 0.049(4) -0.012(3) -0.006(3) -0.013(3)
C48 0.029(3) 0.024(3) 0.046(4) -0.012(3) 0.003(3) -0.011(3)
C39 0.048(4) 0.018(3) 0.047(4) -0.003(3) -0.007(3) -0.007(3)
C5 0.037(4) 0.036(4) 0.072(5) -0.024(4) -0.017(4) -0.010(3)
C49 0.050(4) 0.046(4) 0.035(4) -0.011(3) 0.002(3) -0.028(3)
C15 0.066(5) 0.037(4) 0.056(5) -0.023(3) 0.018(4) -0.036(4)
C40 0.056(4) 0.026(3) 0.040(4) 0.001(3) -0.010(3) -0.020(3)
C16 0.055(4) 0.040(4) 0.052(4) -0.019(3) 0.008(4) -0.032(4)
C28 0.046(4) 0.066(5) 0.042(4) -0.016(4) 0.009(3) -0.041(4)
C38 0.042(4) 0.030(3) 0.037(4) -0.009(3) 0.001(3) -0.011(3)
C27 0.025(3) 0.066(5) 0.058(5) -0.003(4) -0.002(3) -0.031(4)
C13 0.069(5) 0.032(4) 0.044(4) -0.013(3) -0.001(4) -0.029(4)
C26 0.019(3) 0.037(4) 0.081(6) -0.009(4) 0.010(3) -0.009(3)
C7 0.055(5) 0.057(5) 0.040(4) -0.023(4) 0.016(3) -0.029(4)
C44 0.042(4) 0.044(4) 0.073(5) -0.033(4) -0.007(4) -0.018(3)
C17 0.064(5) 0.044(4) 0.035(4) -0.016(3) 0.002(3) -0.029(4)
C14 0.088(6) 0.036(4) 0.044(4) -0.014(3) 0.012(4) -0.039(4)
C2 0.047(5) 0.061(5) 0.094(7) -0.042(5) -0.020(4) -0.018(4)
C50 0.077(6) 0.069(5) 0.040(4) -0.023(4) 0.010(4) -0.042(5)
C8 0.041(4) 0.070(5) 0.052(5) -0.023(4) 0.016(4) -0.025(4)
C4 0.041(5) 0.060(5) 0.135(9) -0.055(6) -0.043(5) 0.008(4)
C53 0.076(6) 0.164(11) 0.074(6) -0.074(7) 0.039(5) -0.093(7)
C51 0.087(7) 0.171(12) 0.073(7) -0.065(8) 0.046(6) -0.092(8)
C3 0.071(7) 0.081(7) 0.177(13) -0.073(8) -0.076(8) 0.006(5)
C52 0.122(10) 0.34(2) 0.116(10) -0.144(13) 0.081(9) -0.183(14)

loop_
_atom_type_symbol
_atom_type_description
_atom_type_scat_dispersion_real
_atom_type_scat_dispersion_imag
_atom_type_scat_source
C C 0.0033 0.0016 'International Tables Vol C Tables 4.2.6.8 and 6.1.1.4'
H H 0.0000 0.0000 'International Tables Vol C Tables 4.2.6.8 and 6.1.1.4'
Cu Cu 0.3201 1.2651 'International Tables Vol C Tables 4.2.6.8 and 6.1.1.4'
F F 0.0171 0.0103 'International Tables Vol C Tables 4.2.6.8 and 6.1.1.4'
N N 0.0061 0.0033 'International Tables Vol C Tables 4.2.6.8 and 6.1.1.4'
O O 0.0106 0.0060 'International Tables Vol C Tables 4.2.6.8 and 6.1.1.4'
P P 0.1023 0.0942 'International Tables Vol C Tables 4.2.6.8 and 6.1.1.4'

loop_
_geom_angle_atom_site_label_1
_geom_angle_atom_site_label_2
_geom_angle_atom_site_label_3
_geom_angle
_geom_angle_site_symmetry_1
_geom_angle_site_symmetry_3
_geom_angle_publ_flag
P2 Cu1 P3 109.50(6) . . ?
N1 Cu1 P2 103.97(15) . . ?
N1 Cu1 P3 112.28(14) . . ?
N1 Cu1 N2 95.68(19) . . ?
N2 Cu1 P2 132.01(14) . . ?
N2 Cu1 P3 102.36(13) . . ?
C18 P2 Cu1 114.53(19) . . ?
C18 P2 C30 102.1(3) . . ?
C24 P2 Cu1 110.5(2) . . ?
C24 P2 C18 104.2(3) . . ?
C24 P2 C30 104.0(3) . . ?
C30 P2 Cu1 119.9(2) . . ?
C36 P3 Cu1 116.97(18) . . ?
C42 P3 Cu1 113.12(19) . . ?
C42 P3 C36 103.0(3) . . ?
C48 P3 Cu1 115.7(2) . . ?
C48 P3 C36 102.4(3) . . ?
C48 P3 C42 104.0(3) . . ?
C11 P1 C6 111.4(3) . . ?
C11 P1 C1 108.9(3) . . ?
C1 P1 C6 110.7(3) . . ?
C17 P1 C6 109.3(3) . . ?
C17 P1 C11 107.9(3) . . ?
C17 P1 C1 108.6(3) . . ?
F12 P5 F10 90.5(2) . . ?
F7 P5 F10 88.6(2) . . ?
F7 P5 F12 89.1(3) . . ?
F8 P5 F10 178.1(3) . . ?
F8 P5 F12 90.3(2) . . ?
F8 P5 F7 89.7(3) . . ?
F8 P5 F11 90.1(3) . . ?
F11 P5 F10 89.1(2) . . ?
F11 P5 F12 179.3(3) . . ?
F11 P5 F7 90.3(3) . . ?
F9 P5 F10 89.8(3) . . ?
F9 P5 F12 89.6(3) . . ?
F9 P5 F7 177.9(3) . . ?
F9 P5 F8 92.0(3) . . ?
F9 P5 F11 91.0(3) . . ?
F2 P4 F1 90.3(3) . . ?
F2 P4 F6 89.4(3) . . ?
F2 P4 F4 179.2(3) . . ?
F1 P4 F6 89.1(3) . . ?
F3 P4 F2 91.5(3) . . ?
F3 P4 F1 176.8(4) . . ?
F3 P4 F6 88.3(3) . . ?
F3 P4 F4 89.3(3) . . ?
F5 P4 F2 92.0(3) . . ?
F5 P4 F1 90.3(3) . . ?
F5 P4 F6 178.5(4) . . ?
F5 P4 F3 92.2(4) . . ?
F5 P4 F4 88.3(4) . . ?
F4 P4 F1 88.9(3) . . ?
F4 P4 F6 90.3(4) . . ?
C19 O1 C37 119.7(4) . . ?
C1 N1 Cu1 128.3(4) . . ?
C5 N1 Cu1 114.9(4) . . ?
C5 N1 C1 116.6(5) . . ?
C10 N2 Cu1 116.1(4) . . ?
C10 N2 C6 115.0(5) . . ?
C6 N2 Cu1 124.4(4) . . ?
C37 C36 P3 118.5(4) . . ?
C37 C36 C41 118.4(5) . . ?
C41 C36 P3 123.0(5) . . ?
C23 C18 P2 124.5(4) . . ?
C23 C18 C19 117.2(5) . . ?
C19 C18 P2 118.3(5) . . ?
C47 C42 P3 117.2(4) . . ?
C43 C42 P3 124.2(5) . . ?
C43 C42 C47 118.6(5) . . ?
C18 C23 H23 119.0 . . ?
C22 C23 C18 122.0(5) . . ?
C22 C23 H23 119.0 . . ?
C25 C24 P2 123.8(5) . . ?
C29 C24 P2 117.9(5) . . ?
C29 C24 C25 118.3(6) . . ?
C30 C31 H31 120.0 . . ?
C32 C31 H31 120.0 . . ?
C32 C31 C30 120.1(5) . . ?
O1 C19 C18 115.8(5) . . ?
C20 C19 O1 122.4(5) . . ?
C20 C19 C18 121.7(6) . . ?
C31 C30 P2 122.3(4) . . ?
C35 C30 P2 118.7(4) . . ?
C35 C30 C31 119.0(5) . . ?
C42 C47 H47 119.9 . . ?
C42 C47 C46 120.2(5) . . ?
C46 C47 H47 119.9 . . ?
C23 C22 H22 120.2 . . ?
C23 C22 C21 119.5(6) . . ?
C21 C22 H22 120.2 . . ?
C30 C35 H35 119.6 . . ?
C30 C35 C34 120.8(6) . . ?
C34 C35 H35 119.6 . . ?
C36 C37 O1 118.4(5) . . ?
C38 C37 O1 119.8(6) . . ?
C38 C37 C36 121.6(6) . . ?
C35 C34 H34 120.3 . . ?
C35 C34 C33 119.5(6) . . ?
C33 C34 H34 120.3 . . ?
N2 C10 H10 117.7 . . ?
N2 C10 C9 124.6(6) . . ?
C9 C10 H10 117.7 . . ?
N2 C6 P1 116.5(5) . . ?
N2 C6 C7 123.9(6) . . ?
C7 C6 P1 119.6(5) . . ?
C24 C25 H25 120.2 . . ?
C26 C25 C24 119.6(6) . . ?
C26 C25 H25 120.2 . . ?
C31 C32 H32 119.6 . . ?
C33 C32 C31 120.7(6) . . ?
C33 C32 H32 119.6 . . ?
C19 C20 H20 120.4 . . ?
C21 C20 C19 119.2(5) . . ?
C21 C20 H20 120.4 . . ?
C47 C46 H46 119.6 . . ?
C45 C46 C47 120.7(6) . . ?
C45 C46 H46 119.6 . . ?
C34 C33 H33 120.1 . . ?
C32 C33 C34 119.9(6) . . ?
C32 C33 H33 120.1 . . ?
C22 C21 H21 119.8 . . ?
C20 C21 C22 120.4(6) . . ?
C20 C21 H21 119.8 . . ?
C12 C11 P1 122.9(5) . . ?
C12 C11 C16 121.3(6) . . ?
C16 C11 P1 115.8(5) . . ?
C36 C41 H41 120.0 . . ?
C36 C41 C40 120.1(6) . . ?
C40 C41 H41 120.0 . . ?
N1 C1 P1 117.0(5) . . ?
N1 C1 C2 122.8(6) . . ?
C2 C1 P1 120.3(5) . . ?
C10 C9 H9 120.5 . . ?
C8 C9 C10 119.0(6) . . ?
C8 C9 H9 120.5 . . ?
C46 C45 H45 120.2 . . ?
C46 C45 C44 119.6(6) . . ?
C44 C45 H45 120.2 . . ?
C11 C12 H12 120.6 . . ?
C11 C12 C13 118.9(6) . . ?
C13 C12 H12 120.6 . . ?
C24 C29 H29 119.2 . . ?
C28 C29 C24 121.6(7) . . ?
C28 C29 H29 119.2 . . ?
C42 C43 H43 119.8 . . ?
C42 C43 C44 120.5(6) . . ?
C44 C43 H43 119.8 . . ?
C49 C48 P3 118.5(5) . . ?
C53 C48 P3 123.5(6) . . ?
C53 C48 C49 117.9(7) . . ?
C40 C39 H39 120.3 . . ?
C40 C39 C38 119.5(6) . . ?
C38 C39 H39 120.3 . . ?
N1 C5 H5 117.8 . . ?
N1 C5 C4 124.3(7) . . ?
C4 C5 H5 117.8 . . ?
C48 C49 H49 119.4 . . ?
C50 C49 C48 121.2(7) . . ?
C50 C49 H49 119.4 . . ?
C16 C15 H15 119.8 . . ?
C14 C15 H15 119.8 . . ?
C14 C15 C16 120.4(7) . . ?
C41 C40 H40 119.8 . . ?
C39 C40 C41 120.4(6) . . ?
C39 C40 H40 119.8 . . ?
C11 C16 C15 118.1(7) . . ?
C11 C16 H16 120.9 . . ?
C15 C16 H16 120.9 . . ?
C29 C28 H28 120.1 . . ?
C29 C28 C27 119.9(7) . . ?
C27 C28 H28 120.1 . . ?
C37 C38 C39 120.0(7) . . ?
C37 C38 H38 120.0 . . ?
C39 C38 H38 120.0 . . ?
C28 C27 H27 120.3 . . ?
C26 C27 C28 119.4(6) . . ?
C26 C27 H27 120.3 . . ?
C12 C13 H13 119.8 . . ?
C14 C13 C12 120.5(7) . . ?
C14 C13 H13 119.8 . . ?
C25 C26 H26 119.4 . . ?
C27 C26 C25 121.2(7) . . ?
C27 C26 H26 119.4 . . ?
C6 C7 H7 120.7 . . ?
C6 C7 C8 118.6(7) . . ?
C8 C7 H7 120.7 . . ?
C45 C44 C43 120.4(6) . . ?
C45 C44 H44 119.8 . . ?
C43 C44 H44 119.8 . . ?
P1 C17 H17A 109.5 . . ?
P1 C17 H17B 109.5 . . ?
P1 C17 H17C 109.5 . . ?
H17A C17 H17B 109.5 . . ?
H17A C17 H17C 109.5 . . ?
H17B C17 H17C 109.5 . . ?
C15 C14 C13 120.8(7) . . ?
C15 C14 H14 119.6 . . ?
C13 C14 H14 119.6 . . ?
C1 C2 H2 120.3 . . ?
C3 C2 C1 119.5(7) . . ?
C3 C2 H2 120.3 . . ?
C49 C50 H50 119.9 . . ?
C51 C50 C49 120.2(8) . . ?
C51 C50 H50 119.9 . . ?
C9 C8 C7 118.8(7) . . ?
C9 C8 H8 120.6 . . ?
C7 C8 H8 120.6 . . ?
C5 C4 H4 120.8 . . ?
C3 C4 C5 118.3(8) . . ?
C3 C4 H4 120.8 . . ?
C48 C53 H53 119.8 . . ?
C48 C53 C52 120.5(8) . . ?
C52 C53 H53 119.8 . . ?
C50 C51 H51 119.9 . . ?
C50 C51 C52 120.3(9) . . ?
C52 C51 H51 119.9 . . ?
C2 C3 C4 118.4(8) . . ?
C2 C3 H3 120.8 . . ?
C4 C3 H3 120.8 . . ?
C53 C52 H52 120.0 . . ?
C51 C52 C53 120.0(9) . . ?
C51 C52 H52 120.0 . . ?

loop_
_geom_bond_atom_site_label_1
_geom_bond_atom_site_label_2
_geom_bond_distance
_geom_bond_site_symmetry_2
_geom_bond_publ_flag
Cu1 P2 2.2753(17) . ?
Cu1 P3 2.3047(16) . ?
Cu1 N1 2.104(5) . ?
Cu1 N2 2.126(5) . ?
P2 C18 1.816(6) . ?
P2 C24 1.816(6) . ?
P2 C30 1.820(6) . ?
P3 C36 1.833(6) . ?
P3 C42 1.816(6) . ?
P3 C48 1.813(7) . ?
P1 C6 1.800(6) . ?
P1 C11 1.788(7) . ?
P1 C1 1.798(7) . ?
P1 C17 1.779(7) . ?
P5 F10 1.604(5) . ?
P5 F12 1.593(4) . ?
P5 F7 1.592(4) . ?
P5 F8 1.588(5) . ?
P5 F11 1.589(4) . ?
P5 F9 1.565(5) . ?
P4 F2 1.578(5) . ?
P4 F1 1.596(5) . ?
P4 F6 1.609(6) . ?
P4 F3 1.578(5) . ?
P4 F5 1.572(6) . ?
P4 F4 1.590(5) . ?
O1 C19 1.385(7) . ?
O1 C37 1.395(7) . ?
N1 C1 1.347(8) . ?
N1 C5 1.314(8) . ?
N2 C10 1.339(7) . ?
N2 C6 1.362(8) . ?
C36 C37 1.382(9) . ?
C36 C41 1.388(8) . ?
C18 C23 1.383(8) . ?
C18 C19 1.401(8) . ?
C42 C47 1.387(8) . ?
C42 C43 1.380(8) . ?
C23 H23 0.9500 . ?
C23 C22 1.380(8) . ?
C24 C25 1.390(8) . ?
C24 C29 1.383(8) . ?
C31 H31 0.9500 . ?
C31 C30 1.391(8) . ?
C31 C32 1.378(8) . ?
C19 C20 1.383(8) . ?
C30 C35 1.380(8) . ?
C47 H47 0.9500 . ?
C47 C46 1.389(8) . ?
C22 H22 0.9500 . ?
C22 C21 1.382(9) . ?
C35 H35 0.9500 . ?
C35 C34 1.385(8) . ?
C37 C38 1.370(8) . ?
C34 H34 0.9500 . ?
C34 C33 1.388(9) . ?
C10 H10 0.9500 . ?
C10 C9 1.367(9) . ?
C6 C7 1.368(9) . ?
C25 H25 0.9500 . ?
C25 C26 1.387(9) . ?
C32 H32 0.9500 . ?
C32 C33 1.370(9) . ?
C20 H20 0.9500 . ?
C20 C21 1.382(9) . ?
C46 H46 0.9500 . ?
C46 C45 1.365(9) . ?
C33 H33 0.9500 . ?
C21 H21 0.9500 . ?
C11 C12 1.377(9) . ?
C11 C16 1.400(9) . ?
C41 H41 0.9500 . ?
C41 C40 1.391(9) . ?
C1 C2 1.373(9) . ?
C9 H9 0.9500 . ?
C9 C8 1.364(11) . ?
C45 H45 0.9500 . ?
C45 C44 1.366(10) . ?
C12 H12 0.9500 . ?
C12 C13 1.391(10) . ?
C29 H29 0.9500 . ?
C29 C28 1.371(9) . ?
C43 H43 0.9500 . ?
C43 C44 1.393(9) . ?
C48 C49 1.375(9) . ?
C48 C53 1.374(10) . ?
C39 H39 0.9500 . ?
C39 C40 1.378(10) . ?
C39 C38 1.380(9) . ?
C5 H5 0.9500 . ?
C5 C4 1.378(10) . ?
C49 H49 0.9500 . ?
C49 C50 1.368(10) . ?
C15 H15 0.9500 . ?
C15 C16 1.408(10) . ?
C15 C14 1.359(11) . ?
C40 H40 0.9500 . ?
C16 H16 0.9500 . ?
C28 H28 0.9500 . ?
C28 C27 1.378(11) . ?
C38 H38 0.9500 . ?
C27 H27 0.9500 . ?
C27 C26 1.364(11) . ?
C13 H13 0.9500 . ?
C13 C14 1.378(11) . ?
C26 H26 0.9500 . ?
C7 H7 0.9500 . ?
C7 C8 1.381(10) . ?
C44 H44 0.9500 . ?
C17 H17A 0.9800 . ?
C17 H17B 0.9800 . ?
C17 H17C 0.9800 . ?
C14 H14 0.9500 . ?
C2 H2 0.9500 . ?
C2 C3 1.365(12) . ?
C50 H50 0.9500 . ?
C50 C51 1.348(12) . ?
C8 H8 0.9500 . ?
C4 H4 0.9500 . ?
C4 C3 1.377(12) . ?
C53 H53 0.9500 . ?
C53 C52 1.384(13) . ?
C51 H51 0.9500 . ?
C51 C52 1.354(14) . ?
C3 H3 0.9500 . ?
C52 H52 0.9500 . ?
